data_4515747
loop_
_publ_author_name
'Tinnermann, Hendrik'
'Nicholls, Leo D. M.'
'Johannsen, Tim'
'Wille, Christian'
'Golz, Christopher'
'Goddard, Richard'
'Alcarazo, Manuel'

_publ_section_title
;
 N-Arylpyridiniophosphines: Synthesis, Structure, and Applications in
 Au(I) Catalysis
;
_journal_issue 11
_journal_name_full 'ACS Catalysis'
_journal_page_first 10457
_journal_paper_doi 10.1021/acscatal.8b03271
_journal_volume 8
_journal_year 2018
_chemical_compound_source 'tetrahydrofuran, dichloromethane'
_chemical_formula_moiety 'C26 H25 N P, C H2 Cl2, F6 Sb'
_chemical_formula_sum 'C27 H27 Cl2 F6 N P Sb'
_chemical_formula_weight 703.11
_chemical_name_systematic
;
 1-(2,4,6-trimethyl-phenyl)-2-diphenylphosphinyl-pyridinium 
 hexafluoroantimonate dichloromethane 
;
_space_group_crystal_system triclinic
_space_group_IT_number 2
_space_group_name_Hall '-P 1'
_space_group_name_H-M_alt 'P -1'
_atom_sites_solution_hydrogens geom
_atom_sites_solution_primary dual
_atom_sites_solution_secondary difmap
_audit_block_code WID-WA-060_8803_100_K
_audit_creation_date 2018-08-14
_audit_creation_method SHELXL-2018/1
_cell_angle_alpha 92.667(2)
_cell_angle_beta 105.963(2)
_cell_angle_gamma 100.874(2)
_cell_formula_units_Z 2
_cell_length_a 8.4844(11)
_cell_length_b 13.1717(17)
_cell_length_c 13.5679(17)
_cell_measurement_reflns_used 9928
_cell_measurement_temperature 100(2)
_cell_measurement_theta_max 30.9593
_cell_measurement_theta_min 2.7079
_cell_volume 1423.8(3)
_computing_cell_refinement 'SAINT software (Bruker AXS, 2004)'
_computing_data_collection 'APEX2 (Bruker AXS, 2005-2013)'
_computing_data_reduction 'SAINT software (Bruker AXS, 2004)'
_computing_molecular_graphics 'DIAMOND (Crystal Impact GbR, 1997-2012)'
_computing_structure_refinement 'SHELXL (G. M. Sheldrick, 2015)'
_computing_structure_solution 'SHELXT (G. M. Sheldrick, 2015)'
_diffrn_ambient_temperature 100(2)
_diffrn_detector_area_resol_mean 66.67
_diffrn_measured_fraction_theta_full 0.999
_diffrn_measured_fraction_theta_max 0.995
_diffrn_measurement_device_type 'Bruker-AXS Kappa Mach3 APEX-II'
_diffrn_measurement_method 'CCD \f- and \w-scans'
_diffrn_radiation_monochromator 'Incoatec Helios mirrors'
_diffrn_radiation_type Mo-K\a
_diffrn_radiation_wavelength 0.71073
_diffrn_reflns_av_R_equivalents 0.0353
_diffrn_reflns_av_unetI/netI 0.0285
_diffrn_reflns_Laue_measured_fraction_full 0.999
_diffrn_reflns_Laue_measured_fraction_max 0.995
_diffrn_reflns_limit_h_max 12
_diffrn_reflns_limit_h_min -12
_diffrn_reflns_limit_k_max 19
_diffrn_reflns_limit_k_min -19
_diffrn_reflns_limit_l_max 19
_diffrn_reflns_limit_l_min -19
_diffrn_reflns_number 42057
_diffrn_reflns_point_group_measured_fraction_full 0.999
_diffrn_reflns_point_group_measured_fraction_max 0.995
_diffrn_reflns_theta_full 25.242
_diffrn_reflns_theta_max 30.996
_diffrn_reflns_theta_min 1.570
_diffrn_source 1\mS
_exptl_absorpt_coefficient_mu 1.270
_exptl_absorpt_correction_T_max 0.93935
_exptl_absorpt_correction_T_min 0.73121
_exptl_absorpt_correction_type gaussian
_exptl_absorpt_process_details 'SADABS (Bruker AXS, 2012)'
_exptl_crystal_colour yellow
_exptl_crystal_density_diffrn 1.640
_exptl_crystal_description needle
_exptl_crystal_F_000 700
_exptl_crystal_size_max 0.441
_exptl_crystal_size_mid 0.087
_exptl_crystal_size_min 0.078
_refine_diff_density_max 1.726
_refine_diff_density_min -1.610
_refine_diff_density_rms 0.141
_refine_ls_extinction_method none
_refine_ls_goodness_of_fit_ref 1.029
_refine_ls_hydrogen_treatment constr
_refine_ls_matrix_type full
_refine_ls_number_parameters 362
_refine_ls_number_reflns 9020
_refine_ls_number_restraints 0
_refine_ls_restrained_S_all 1.029
_refine_ls_R_factor_all 0.0636
_refine_ls_R_factor_gt 0.0544
_refine_ls_shift/su_max 0.001
_refine_ls_shift/su_mean 0.000
_refine_ls_structure_factor_coef Fsqd
_refine_ls_weighting_details 'w=1/[\s^2^(Fo^2^)+(0.0833P)^2^+4.2439P] where P=(Fo^2^+2Fc^2^)/3'
_refine_ls_weighting_scheme calc
_refine_ls_wR_factor_gt 0.1467
_refine_ls_wR_factor_ref 0.1546
_reflns_Friedel_coverage 0.000
_reflns_number_gt 7775
_reflns_number_total 9020
_reflns_threshold_expression 'I > 2\s(I)'
_cod_data_source_file cs8b03271_si_002.cif
_cod_data_source_block 9aa
_cod_database_code 4515747
_shelx_shelxl_version_number 2018/1
_shelx_space_group_comment
;
The symmetry employed for this shelxl refinement is uniquely defined
by the following loop, which should always be used as a source of
symmetry information in preference to the above space-group names.
They are only intended as comments.
;
_shelx_estimated_absorpt_t_min 0.604
_shelx_estimated_absorpt_t_max 0.907

loop_
_space_group_symop_operation_xyz
'x, y, z'
'-x, -y, -z'

loop_
_atom_site_label
_atom_site_type_symbol
_atom_site_fract_x
_atom_site_fract_y
_atom_site_fract_z
_atom_site_U_iso_or_equiv
_atom_site_adp_type
_atom_site_occupancy
_atom_site_site_symmetry_order
_atom_site_calc_flag
_atom_site_refinement_flags_posn
_atom_site_refinement_flags_adp
_atom_site_refinement_flags_occupancy
_atom_site_disorder_assembly
_atom_site_disorder_group
C1 C 0.5864(4) 0.1495(2) 0.8152(2) 0.0183(5) Uani 1 1 d . . . . .
C2 C 0.6141(4) 0.1068(2) 0.9082(2) 0.0214(5) Uani 1 1 d . . . . .
H2 H 0.599676 0.142994 0.966287 0.026 Uiso 1 1 calc R U . . .
C3 C 0.6627(4) 0.0118(2) 0.9179(3) 0.0250(6) Uani 1 1 d . . . . .
H3 H 0.682849 -0.016284 0.982381 0.030 Uiso 1 1 calc R U . . .
C4 C 0.6813(5) -0.0415(3) 0.8331(3) 0.0300(7) Uani 1 1 d . . . . .
H4 H 0.711716 -0.107329 0.837856 0.036 Uiso 1 1 calc R U . . .
C5 C 0.6551(5) 0.0025(3) 0.7417(3) 0.0297(7) Uani 1 1 d . . . . .
H5 H 0.669299 -0.032989 0.683167 0.036 Uiso 1 1 calc R U . . .
C6 C 0.5947(4) 0.1408(2) 0.6356(2) 0.0217(5) Uani 1 1 d . . . . .
C7 C 0.4358(4) 0.1306(3) 0.5663(2) 0.0241(6) Uani 1 1 d . . . . .
C8 C 0.4272(4) 0.1794(3) 0.4766(2) 0.0259(6) Uani 1 1 d . . . . .
H8 H 0.320419 0.176308 0.428881 0.031 Uiso 1 1 calc R U . . .
C9 C 0.5696(4) 0.2325(3) 0.4541(2) 0.0265(6) Uani 1 1 d . . . . .
C10 C 0.7256(4) 0.2353(3) 0.5238(3) 0.0265(6) Uani 1 1 d . . . . .
H10 H 0.823640 0.269225 0.508124 0.032 Uiso 1 1 calc R U . . .
C11 C 0.7424(4) 0.1900(3) 0.6159(3) 0.0247(6) Uani 1 1 d . . . . .
C12 C 0.2802(4) 0.0699(3) 0.5861(3) 0.0318(7) Uani 1 1 d . . . . .
H12A H 0.293510 -0.001291 0.597582 0.048 Uiso 1 1 calc R U . . .
H12B H 0.183199 0.068366 0.526339 0.048 Uiso 1 1 calc R U . . .
H12C H 0.262715 0.103150 0.647251 0.048 Uiso 1 1 calc R U . . .
C13 C 0.5560(5) 0.2835(3) 0.3563(3) 0.0352(8) Uani 1 1 d . . . . .
H13A H 0.649849 0.343161 0.367473 0.053 Uiso 1 1 calc R U . . .
H13B H 0.450016 0.307278 0.336053 0.053 Uiso 1 1 calc R U . . .
H13C H 0.559310 0.233460 0.301545 0.053 Uiso 1 1 calc R U . . .
C14 C 0.9133(4) 0.1932(3) 0.6886(3) 0.0327(7) Uani 1 1 d . . . . .
H14A H 0.912243 0.210146 0.759474 0.049 Uiso 1 1 calc R U . . .
H14B H 0.996102 0.246438 0.671247 0.049 Uiso 1 1 calc R U . . .
H14C H 0.942840 0.125292 0.682368 0.049 Uiso 1 1 calc R U . . .
C15 C 0.7070(4) 0.3646(2) 0.8130(2) 0.0189(5) Uani 1 1 d . . . . .
C16 C 0.7041(4) 0.4468(3) 0.7516(2) 0.0247(6) Uani 1 1 d . . . . .
H16 H 0.602724 0.451200 0.701861 0.030 Uiso 1 1 calc R U . . .
C17 C 0.8477(5) 0.5220(3) 0.7626(3) 0.0297(7) Uani 1 1 d . . . . .
H17 H 0.843329 0.578549 0.721651 0.036 Uiso 1 1 calc R U . . .
C18 C 0.9980(5) 0.5152(3) 0.8330(3) 0.0313(7) Uani 1 1 d . . . . .
H18 H 1.096833 0.565978 0.839248 0.038 Uiso 1 1 calc R U . . .
C19 C 1.0027(5) 0.4337(3) 0.8939(3) 0.0353(8) Uani 1 1 d . . . . .
H19 H 1.105035 0.428975 0.942560 0.042 Uiso 1 1 calc R U . . .
C20 C 0.8582(5) 0.3587(2) 0.8844(3) 0.0292(7) Uani 1 1 d . . . . .
H20 H 0.862499 0.303236 0.926761 0.035 Uiso 1 1 calc R U . . .
C21 C 0.4457(4) 0.2889(2) 0.9079(2) 0.0210(5) Uani 1 1 d . . . . .
C22 C 0.5318(5) 0.3635(3) 0.9904(3) 0.0281(7) Uani 1 1 d . . . . .
H22 H 0.634401 0.407150 0.990023 0.034 Uiso 1 1 calc R U . . .
C23 C 0.4679(6) 0.3746(3) 1.0737(3) 0.0371(9) Uani 1 1 d . . . . .
H23 H 0.526575 0.426403 1.129444 0.044 Uiso 1 1 calc R U . . .
C24 C 0.3195(6) 0.3104(3) 1.0757(3) 0.0359(9) Uani 1 1 d . . . . .
H24 H 0.277225 0.317551 1.133036 0.043 Uiso 1 1 calc R U . . .
C25 C 0.2329(5) 0.2357(3) 0.9934(3) 0.0336(8) Uani 1 1 d . . . . .
H25 H 0.130928 0.191779 0.994456 0.040 Uiso 1 1 calc R U . . .
C26 C 0.2948(4) 0.2250(3) 0.9098(3) 0.0265(6) Uani 1 1 d . . . . .
H26 H 0.234557 0.174010 0.853547 0.032 Uiso 1 1 calc R U . . .
F1 F -0.1451(4) 0.7883(2) 0.7527(2) 0.0506(7) Uani 1 1 d . . . . .
N1 N 0.6094(3) 0.09547(19) 0.7335(2) 0.0205(5) Uani 1 1 d . . . . .
P1 P 0.50963(10) 0.27111(6) 0.79123(6) 0.01831(15) Uani 1 1 d . . . . .
F2A F 0.0682(8) 0.9676(5) 0.8513(5) 0.0481(13) Uiso 0.5 1 d . . P A 1
F3A F 0.0012(7) 0.9218(4) 0.6530(4) 0.0412(11) Uiso 0.5 1 d . . P A 1
F4A F 0.0768(7) 0.7365(4) 0.6824(4) 0.0395(10) Uiso 0.5 1 d . . P A 1
F5A F 0.1330(8) 0.7819(5) 0.8863(5) 0.0453(12) Uiso 0.5 1 d . . P A 1
F6A F 0.3003(8) 0.9091(5) 0.7758(5) 0.0474(13) Uiso 0.5 1 d . . P A 1
Sb1A Sb 0.07864(4) 0.85507(2) 0.76993(2) 0.02658(9) Uani 0.95 1 d . . P A 1
F2B F 0.0416(12) 0.9304(7) 0.8885(7) 0.078(2) Uiso 0.5 1 d . . P A 2
F3B F -0.0222(8) 0.9492(5) 0.6887(5) 0.0496(13) Uiso 0.5 1 d . . P A 2
F4B F 0.1050(15) 0.7906(9) 0.6597(9) 0.102(3) Uiso 0.5 1 d . . P A 2
F5B F 0.1860(9) 0.7716(6) 0.8597(6) 0.0580(16) Uiso 0.5 1 d . . P A 2
F6B F 0.2873(10) 0.9449(7) 0.8083(7) 0.069(2) Uiso 0.5 1 d . . P A 2
Sb1B Sb 0.1320(8) 0.8556(4) 0.7626(4) 0.0201(12) Uiso 0.05 1 d . . P A 2
Cl1A Cl 0.1878(4) 0.4362(2) 0.6511(2) 0.0605(7) Uani 0.5 1 d . . P B -3
Cl2A Cl 0.3780(3) 0.45879(19) 0.50197(15) 0.0430(4) Uani 0.5 1 d . . P B -3
C27A C 0.202(3) 0.3943(18) 0.5581(17) 0.101(6) Uiso 0.5 1 d . . P B -3
H27A H 0.094338 0.391316 0.505002 0.121 Uiso 0.5 1 calc R U P B -3
H27B H 0.213982 0.321544 0.566389 0.121 Uiso 0.5 1 calc R U P B -3
Cl1B Cl 0.2648(5) 0.3703(3) 0.5274(4) 0.0841(12) Uani 0.5 1 d . . P C -4
Cl2B Cl 0.0667(5) 0.4844(3) 0.5950(3) 0.0840(11) Uani 0.5 1 d . . P C -4
C27B C 0.1332(13) 0.4538(8) 0.4920(8) 0.048(2) Uiso 0.5 1 d . . P C -4
H27C H 0.192603 0.517506 0.471077 0.058 Uiso 0.5 1 calc R U P C -4
H27D H 0.036068 0.420663 0.432934 0.058 Uiso 0.5 1 calc R U P C -4

loop_
_atom_site_aniso_label
_atom_site_aniso_U_11
_atom_site_aniso_U_22
_atom_site_aniso_U_33
_atom_site_aniso_U_23
_atom_site_aniso_U_13
_atom_site_aniso_U_12
C1 0.0200(12) 0.0146(11) 0.0172(12) -0.0018(9) 0.0023(10) 0.0014(9)
C2 0.0239(13) 0.0192(12) 0.0197(12) 0.0010(10) 0.0032(10) 0.0061(10)
C3 0.0263(14) 0.0187(13) 0.0279(15) 0.0046(11) 0.0033(12) 0.0059(11)
C4 0.0358(17) 0.0165(13) 0.0395(18) 0.0020(12) 0.0116(14) 0.0089(12)
C5 0.0402(18) 0.0190(14) 0.0322(17) -0.0032(12) 0.0144(14) 0.0072(13)
C6 0.0259(14) 0.0207(13) 0.0162(12) -0.0033(10) 0.0061(10) 0.0006(11)
C7 0.0230(14) 0.0266(14) 0.0180(12) -0.0071(11) 0.0051(11) -0.0029(11)
C8 0.0239(14) 0.0333(16) 0.0161(12) -0.0045(11) 0.0039(11) -0.0004(12)
C9 0.0279(15) 0.0314(16) 0.0189(13) -0.0013(11) 0.0076(11) 0.0027(12)
C10 0.0241(14) 0.0322(16) 0.0231(14) 0.0007(12) 0.0099(12) 0.0011(12)
C11 0.0220(14) 0.0265(14) 0.0237(14) -0.0027(11) 0.0060(11) 0.0026(11)
C12 0.0254(15) 0.0385(18) 0.0241(15) -0.0045(13) 0.0071(12) -0.0092(13)
C13 0.0356(18) 0.048(2) 0.0222(15) 0.0072(14) 0.0106(14) 0.0053(16)
C14 0.0211(14) 0.043(2) 0.0326(17) 0.0055(15) 0.0058(13) 0.0050(13)
C15 0.0235(13) 0.0159(11) 0.0166(11) -0.0003(9) 0.0042(10) 0.0051(10)
C16 0.0306(15) 0.0245(14) 0.0198(13) 0.0065(11) 0.0074(11) 0.0067(12)
C17 0.0390(18) 0.0239(15) 0.0278(15) 0.0066(12) 0.0136(14) 0.0037(13)
C18 0.0328(17) 0.0196(14) 0.0379(18) -0.0015(13) 0.0100(14) -0.0014(12)
C19 0.0300(17) 0.0210(15) 0.045(2) 0.0008(14) -0.0034(15) 0.0019(13)
C20 0.0313(16) 0.0160(13) 0.0324(16) 0.0045(11) -0.0022(13) 0.0023(11)
C21 0.0275(14) 0.0197(12) 0.0186(12) 0.0047(10) 0.0064(11) 0.0118(11)
C22 0.0417(18) 0.0198(13) 0.0243(14) 0.0010(11) 0.0109(13) 0.0082(13)
C23 0.064(3) 0.0297(17) 0.0237(15) 0.0018(13) 0.0184(17) 0.0167(17)
C24 0.058(2) 0.0381(19) 0.0287(16) 0.0163(14) 0.0263(17) 0.0294(18)
C25 0.0354(18) 0.0391(19) 0.0374(18) 0.0187(15) 0.0185(15) 0.0200(15)
C26 0.0248(14) 0.0304(16) 0.0264(15) 0.0069(12) 0.0064(12) 0.0114(12)
F1 0.0391(14) 0.0502(16) 0.0552(17) 0.0084(13) 0.0137(12) -0.0090(12)
N1 0.0243(12) 0.0166(11) 0.0194(11) -0.0030(8) 0.0063(9) 0.0025(9)
P1 0.0227(3) 0.0170(3) 0.0146(3) 0.0019(2) 0.0027(3) 0.0064(3)
Sb1A 0.02217(16) 0.02398(13) 0.02811(14) 0.00573(8) 0.00054(10) 0.00079(10)
Cl1A 0.0801(19) 0.0461(13) 0.0618(15) -0.0030(11) 0.0400(15) 0.0020(12)
Cl2A 0.0446(11) 0.0572(12) 0.0284(8) 0.0099(8) 0.0115(8) 0.0106(9)
Cl1B 0.074(2) 0.0607(18) 0.099(3) -0.0007(18) -0.011(2) 0.0234(16)
Cl2B 0.090(3) 0.082(2) 0.076(2) -0.0136(18) 0.040(2) -0.012(2)

loop_
_atom_type_symbol
_atom_type_description
_atom_type_scat_dispersion_real
_atom_type_scat_dispersion_imag
_atom_type_scat_source
C C 0.0033 0.0016 'International Tables Vol C Tables 4.2.6.8 and 6.1.1.4'
H H 0.0000 0.0000 'International Tables Vol C Tables 4.2.6.8 and 6.1.1.4'
Cl Cl 0.1484 0.1585 'International Tables Vol C Tables 4.2.6.8 and 6.1.1.4'
F F 0.0171 0.0103 'International Tables Vol C Tables 4.2.6.8 and 6.1.1.4'
N N 0.0061 0.0033 'International Tables Vol C Tables 4.2.6.8 and 6.1.1.4'
P P 0.1023 0.0942 'International Tables Vol C Tables 4.2.6.8 and 6.1.1.4'
Sb Sb -0.5866 1.5461 'International Tables Vol C Tables 4.2.6.8 and 6.1.1.4'

loop_
_exptl_crystal_face_index_h
_exptl_crystal_face_index_k
_exptl_crystal_face_index_l
_exptl_crystal_face_perp_dist
0.00 1.00 -1.00 0.0350
0.00 -1.00 1.00 0.0350
0.00 -1.00 -2.00 0.0350
0.00 1.00 2.00 0.0350
-2.00 1.00 1.00 0.2100
2.00 -1.00 -1.00 0.2100
2.00 1.00 1.00 0.1600

loop_
_geom_angle_atom_site_label_1
_geom_angle_atom_site_label_2
_geom_angle_atom_site_label_3
_geom_angle
N1 C1 C2 117.8(3)
N1 C1 P1 117.4(2)
C2 C1 P1 124.7(2)
C1 C2 C3 121.0(3)
C4 C3 C2 119.5(3)
C5 C4 C3 118.7(3)
N1 C5 C4 121.2(3)
C7 C6 C11 123.5(3)
C7 C6 N1 118.7(3)
C11 C6 N1 117.8(3)
C8 C7 C6 116.6(3)
C8 C7 C12 121.1(3)
C6 C7 C12 122.3(3)
C7 C8 C9 122.4(3)
C10 C9 C8 118.3(3)
C10 C9 C13 120.6(3)
C8 C9 C13 121.1(3)
C9 C10 C11 122.0(3)
C10 C11 C6 117.0(3)
C10 C11 C14 120.5(3)
C6 C11 C14 122.5(3)
C16 C15 C20 118.7(3)
C16 C15 P1 116.3(2)
C20 C15 P1 125.0(2)
C17 C16 C15 120.6(3)
C16 C17 C18 120.4(3)
C19 C18 C17 119.5(3)
C18 C19 C20 120.4(3)
C19 C20 C15 120.4(3)
C22 C21 C26 119.2(3)
C22 C21 P1 124.5(3)
C26 C21 P1 116.2(2)
C21 C22 C23 120.2(4)
C24 C23 C22 120.4(4)
C23 C24 C25 119.7(3)
C26 C25 C24 120.3(4)
C25 C26 C21 120.3(3)
C5 N1 C1 121.8(3)
C5 N1 C6 118.1(3)
C1 N1 C6 120.1(2)
C15 P1 C21 105.31(14)
C15 P1 C1 100.77(13)
C21 P1 C1 98.96(13)
F2A Sb1A F6A 92.5(3)
F2A Sb1A F3A 89.5(3)
F6A Sb1A F3A 91.2(3)
F2A Sb1A F1 94.1(2)
F6A Sb1A F1 173.4(2)
F3A Sb1A F1 88.0(2)
F2A Sb1A F5A 90.5(3)
F6A Sb1A F5A 94.7(3)
F3A Sb1A F5A 174.0(2)
F1 Sb1A F5A 86.1(2)
F2A Sb1A F4A 177.0(2)
F6A Sb1A F4A 90.3(3)
F3A Sb1A F4A 89.3(2)
F1 Sb1A F4A 83.09(19)
F5A Sb1A F4A 90.4(3)
F4B Sb1B F6B 122.0(7)
F4B Sb1B F5B 105.4(6)
F6B Sb1B F5B 96.3(5)
F4B Sb1B F3B 90.7(5)
F6B Sb1B F3B 95.5(4)
F5B Sb1B F3B 150.6(5)
F4B Sb1B F2B 153.7(6)
F6B Sb1B F2B 81.6(5)
F5B Sb1B F2B 80.8(4)
F3B Sb1B F2B 74.4(4)
F4B Sb1B F1 88.5(5)
F6B Sb1B F1 146.7(5)
F5B Sb1B F1 86.8(3)
F3B Sb1B F1 68.9(3)
F2B Sb1B F1 66.1(3)
Cl1A C27A Cl2A 120.8(14)
Cl2B C27B Cl1B 107.9(6)

loop_
_geom_bond_atom_site_label_1
_geom_bond_atom_site_label_2
_geom_bond_distance
C1 N1 1.368(4)
C1 C2 1.385(4)
C1 P1 1.849(3)
C2 C3 1.391(4)
C3 C4 1.382(5)
C4 C5 1.374(5)
C5 N1 1.353(4)
C6 C7 1.394(4)
C6 C11 1.399(5)
C6 N1 1.465(4)
C7 C8 1.394(5)
C7 C12 1.507(5)
C8 C9 1.394(5)
C9 C10 1.392(5)
C9 C13 1.502(5)
C10 C11 1.394(5)
C11 C14 1.504(5)
C15 C16 1.396(4)
C15 C20 1.397(4)
C15 P1 1.823(3)
C16 C17 1.385(5)
C17 C18 1.388(5)
C18 C19 1.385(5)
C19 C20 1.392(5)
C21 C22 1.389(4)
C21 C26 1.401(5)
C21 P1 1.828(3)
C22 C23 1.394(5)
C23 C24 1.385(7)
C24 C25 1.388(6)
C25 C26 1.387(5)
F1 Sb1A 1.881(3)
F1 Sb1B 2.315(7)
F2A Sb1A 1.837(6)
F3A Sb1A 1.870(6)
F4A Sb1A 1.913(5)
F5A Sb1A 1.882(6)
F6A Sb1A 1.860(6)
F2B Sb1B 2.308(11)
F3B Sb1B 2.059(8)
F4B Sb1B 1.541(13)
F5B Sb1B 1.779(9)
F6B Sb1B 1.550(10)
Cl1A C27A 1.40(2)
Cl2A C27A 1.93(2)
Cl1B C27B 1.705(11)
Cl2B C27B 1.703(11)
